data_1527272
loop_
_publ_author_name
'Daniel, F.'
'Moret, J.'
'Maurin, M.'
'Philippot, E.'

_publ_section_title
;
 Etude structurale de Li2 Te O4. Coordination du tellure VI et du lithium
 par les atomes d'oxygene
;
_journal_name_full 'Journal of Solid State Chemistry'
_journal_page_first 113
_journal_page_last 119
_journal_volume 22
_journal_year 1977
_chemical_formula_sum 'Li2 O4 Te'
_chemical_name_systematic 'Li2 Te O4'
_space_group_IT_number 91
_symmetry_space_group_name_Hall 'P 4w 2c'
_symmetry_space_group_name_H-M 'P 41 2 2'
_cell_angle_alpha 90
_cell_angle_beta 90
_cell_angle_gamma 90
_cell_formula_units_Z 4
_cell_length_a 6.045
_cell_length_b 6.045
_cell_length_c 8.29
_cell_volume 302.933
_citation_journal_id_ASTM JSSCBI
_cod_data_source_file Daniel_JSSCBI_1977_1156.cif
_cod_data_source_block Li2O4Te1
_cod_original_cell_volume 302.9334
_cod_original_formula_sum 'Li2 O4 Te1'
_cod_database_code 1527272

loop_
_symmetry_equiv_pos_as_xyz
x,y,z
-y,x,z+1/4
-x,-y,z+1/2
y,-x,z+3/4
x,-y,-z+1/2
y,x,-z+3/4
-x,y,-z
-y,-x,-z+1/4

loop_
_atom_site_label
_atom_site_type_symbol
_atom_site_fract_x
_atom_site_fract_y
_atom_site_fract_z
_atom_site_occupancy
_atom_site_U_iso_or_equiv
O2 O-2 0.232 0.463 0.066 1 0.0
Li2 Li+1 0.24 0.24 0.375 1 0.0
Li1 Li+1 0.5 0.26 0 1 0.0
Te1 Te+6 0 0.2686 0 1 0.0
O1 O-2 0.225 0.018 -0.019 1 0.0
